data_7161182
loop_
_publ_author_name
'Chen, Zhichao'
'Jiang, Zhiyong'
'Lv, Fengjiao'
'Xie, Xiaolan'

_publ_section_title
;
 Photocatalytic radical addition/bicyclization of 1,7-enynes with
 N-sulfonylaminopyridinium salts/sulfamoyl chlorides: access to
 sulfonamide-containing benzo[a]fluoren-5-ones
;
_journal_name_full 'Organic &amp; Biomolecular Chemistry'
_journal_paper_doi 10.1039/D6OB00641H
_journal_year 2026
_chemical_formula_sum 'C30 H23 N O3 S'
_chemical_formula_weight 477.55
_space_group_crystal_system triclinic
_space_group_IT_number 2
_space_group_name_Hall '-P 1'
_space_group_name_H-M_alt 'P -1'
_atom_sites_solution_hydrogens mixed
_audit_creation_method SHELXL-2019/3
_audit_update_record
;
2025-12-16 deposited with the CCDC.	2026-05-27 downloaded from the CCDC.
;
_cell_angle_alpha 86.498(2)
_cell_angle_beta 83.6531(18)
_cell_angle_gamma 88.7926(18)
_cell_formula_units_Z 4
_cell_length_a 9.58611(18)
_cell_length_b 12.4288(3)
_cell_length_c 20.4263(5)
_cell_measurement_temperature 150(2)
_cell_volume 2413.98(10)
_computing_structure_refinement 'SHELXL-2019/2 (Sheldrick, 2019)'
_diffrn_ambient_temperature 150(2)
_diffrn_measured_fraction_theta_full 0.998
_diffrn_measured_fraction_theta_max 0.998
_diffrn_radiation_type MoK\a
_diffrn_radiation_wavelength 0.71073
_diffrn_reflns_av_R_equivalents 0.0371
_diffrn_reflns_av_unetI/netI 0.0432
_diffrn_reflns_Laue_measured_fraction_full 0.998
_diffrn_reflns_Laue_measured_fraction_max 0.998
_diffrn_reflns_limit_h_max 11
_diffrn_reflns_limit_h_min -11
_diffrn_reflns_limit_k_max 15
_diffrn_reflns_limit_k_min -15
_diffrn_reflns_limit_l_max 25
_diffrn_reflns_limit_l_min -25
_diffrn_reflns_number 30065
_diffrn_reflns_point_group_measured_fraction_full 0.998
_diffrn_reflns_point_group_measured_fraction_max 0.998
_diffrn_reflns_theta_full 25.242
_diffrn_reflns_theta_max 26.371
_diffrn_reflns_theta_min 2.138
_exptl_absorpt_coefficient_mu 0.167
_exptl_crystal_density_diffrn 1.314
_exptl_crystal_F_000 1000
_exptl_crystal_size_max 0.170
_exptl_crystal_size_mid 0.120
_exptl_crystal_size_min 0.100
_refine_diff_density_max 0.282
_refine_diff_density_min -0.381
_refine_diff_density_rms 0.053
_refine_ls_extinction_method none
_refine_ls_goodness_of_fit_ref 1.072
_refine_ls_hydrogen_treatment mixed
_refine_ls_matrix_type full
_refine_ls_number_parameters 639
_refine_ls_number_reflns 9835
_refine_ls_number_restraints 0
_refine_ls_restrained_S_all 1.072
_refine_ls_R_factor_all 0.0753
_refine_ls_R_factor_gt 0.0529
_refine_ls_shift/su_max 0.000
_refine_ls_shift/su_mean 0.000
_refine_ls_structure_factor_coef Fsqd
_refine_ls_weighting_details 'w=1/[\s^2^(Fo^2^)+(0.0542P)^2^+1.7832P] where P=(Fo^2^+2Fc^2^)/3'
_refine_ls_weighting_scheme calc
_refine_ls_wR_factor_gt 0.1243
_refine_ls_wR_factor_ref 0.1317
_reflns_Friedel_coverage 0.000
_reflns_number_gt 7562
_reflns_number_total 9835
_reflns_threshold_expression 'I > 2\s(I)'
_cod_data_source_file d6ob00641h2.cif
_cod_data_source_block 202506zy3a
_cod_database_code 7161182
_shelx_shelxl_version_number 2019/3
_shelx_space_group_comment
;
The symmetry employed for this shelxl refinement is uniquely defined
by the following loop, which should always be used as a source of
symmetry information in preference to the above space-group names.
They are only intended as comments.
;
_shelx_estimated_absorpt_t_min 0.972
_shelx_estimated_absorpt_t_max 0.983

loop_
_space_group_symop_operation_xyz
'x, y, z'
'-x, -y, -z'

loop_
_atom_site_label
_atom_site_type_symbol
_atom_site_fract_x
_atom_site_fract_y
_atom_site_fract_z
_atom_site_U_iso_or_equiv
_atom_site_adp_type
_atom_site_occupancy
_atom_site_site_symmetry_order
_atom_site_calc_flag
_atom_site_refinement_flags_posn
_atom_site_refinement_flags_adp
_atom_site_refinement_flags_occupancy
_atom_site_disorder_assembly
_atom_site_disorder_group
S1 S 0.65857(6) 0.14407(5) 0.13453(3) 0.02643(14) Uani 1 1 d . . . . .
O1 O 0.69685(18) 0.25548(13) 0.13038(9) 0.0365(4) Uani 1 1 d . . . . .
O2 O 0.51445(17) 0.11452(14) 0.14812(9) 0.0373(4) Uani 1 1 d . . . . .
O3 O 0.56623(17) -0.31902(12) 0.24911(9) 0.0320(4) Uani 1 1 d . . . . .
N1 N 0.7425(2) 0.08735(15) 0.19240(9) 0.0235(4) Uani 1 1 d . . . . .
H1 H 0.823(3) 0.111(2) 0.1932(13) 0.035(8) Uiso 1 1 d . . . . .
C1 C 0.7228(3) 0.0878(2) 0.05986(12) 0.0365(6) Uani 1 1 d . . . . .
C2 C 0.8373(3) 0.1331(3) 0.02097(14) 0.0509(8) Uani 1 1 d . . . . .
H2 H 0.878861 0.196594 0.033154 0.061 Uiso 1 1 calc R U . . .
C3 C 0.8899(5) 0.0837(3) -0.03620(17) 0.0733(11) Uani 1 1 d . . . . .
H3 H 0.968413 0.113637 -0.063156 0.088 Uiso 1 1 calc R U . . .
C4 C 0.8300(5) -0.0072(4) -0.05387(16) 0.0802(13) Uani 1 1 d . . . . .
H4 H 0.868315 -0.040711 -0.092560 0.096 Uiso 1 1 calc R U . . .
C5 C 0.7149(5) -0.0508(3) -0.01638(17) 0.0753(12) Uani 1 1 d . . . . .
H5 H 0.672690 -0.113346 -0.029579 0.090 Uiso 1 1 calc R U . . .
C6 C 0.6605(4) -0.0033(3) 0.04081(15) 0.0524(8) Uani 1 1 d . . . . .
H6 H 0.580721 -0.033053 0.066887 0.063 Uiso 1 1 calc R U . . .
C7 C 0.7292(2) -0.02811(17) 0.21068(11) 0.0225(5) Uani 1 1 d . . . . .
H7A H 0.822655 -0.063406 0.203039 0.027 Uiso 1 1 calc R U . . .
H7B H 0.666723 -0.060194 0.181900 0.027 Uiso 1 1 calc R U . . .
C8 C 0.6699(2) -0.05064(17) 0.28323(11) 0.0209(4) Uani 1 1 d . . . . .
C9 C 0.7524(2) 0.00479(17) 0.33011(10) 0.0211(4) Uani 1 1 d . . . . .
C10 C 0.8935(2) -0.00406(18) 0.33866(11) 0.0239(5) Uani 1 1 d . . . . .
H10 H 0.954422 -0.050270 0.312903 0.029 Uiso 1 1 calc R U . . .
C11 C 0.9441(2) 0.05651(19) 0.38599(11) 0.0274(5) Uani 1 1 d . . . . .
H11 H 1.040582 0.051490 0.392664 0.033 Uiso 1 1 calc R U . . .
C12 C 0.8548(2) 0.12410(19) 0.42346(11) 0.0277(5) Uani 1 1 d . . . . .
H12 H 0.890838 0.164262 0.455783 0.033 Uiso 1 1 calc R U . . .
C13 C 0.7133(2) 0.13386(18) 0.41438(11) 0.0250(5) Uani 1 1 d . . . . .
H13 H 0.652816 0.180809 0.439816 0.030 Uiso 1 1 calc R U . . .
C14 C 0.6621(2) 0.07361(17) 0.36740(10) 0.0212(4) Uani 1 1 d . . . . .
C15 C 0.5193(2) 0.06465(17) 0.34817(10) 0.0205(4) Uani 1 1 d . . . . .
C16 C 0.5224(2) -0.00553(17) 0.30010(10) 0.0200(4) Uani 1 1 d . . . . .
C17 C 0.4097(2) -0.05247(17) 0.26820(10) 0.0208(4) Uani 1 1 d . . . . .
C18 C 0.2881(2) 0.00351(18) 0.25476(11) 0.0231(5) Uani 1 1 d . . . . .
H18 H 0.272415 0.074767 0.268605 0.028 Uiso 1 1 calc R U . . .
C19 C 0.1896(2) -0.04378(19) 0.22133(11) 0.0260(5) Uani 1 1 d . . . . .
H19 H 0.106882 -0.004496 0.212624 0.031 Uiso 1 1 calc R U . . .
C20 C 0.2098(2) -0.14801(19) 0.20027(12) 0.0282(5) Uani 1 1 d . . . . .
H20 H 0.142190 -0.179332 0.176860 0.034 Uiso 1 1 calc R U . . .
C21 C 0.3292(2) -0.20526(18) 0.21380(11) 0.0269(5) Uani 1 1 d . . . . .
H21 H 0.343354 -0.276595 0.199888 0.032 Uiso 1 1 calc R U . . .
C22 C 0.4294(2) -0.15910(17) 0.24783(11) 0.0233(5) Uani 1 1 d . . . . .
C23 C 0.5532(2) -0.22469(17) 0.26332(11) 0.0242(5) Uani 1 1 d . . . . .
C24 C 0.6634(2) -0.17360(17) 0.29841(12) 0.0254(5) Uani 1 1 d . . . . .
H24A H 0.756211 -0.206368 0.284679 0.030 Uiso 1 1 calc R U . . .
H24B H 0.642061 -0.188690 0.346591 0.030 Uiso 1 1 calc R U . . .
C25 C 0.3983(2) 0.11981(17) 0.38500(11) 0.0210(4) Uani 1 1 d . . . . .
C26 C 0.3359(2) 0.21316(18) 0.35940(11) 0.0260(5) Uani 1 1 d . . . . .
H26 H 0.367396 0.241030 0.316067 0.031 Uiso 1 1 calc R U . . .
C27 C 0.2285(3) 0.26579(19) 0.39643(12) 0.0304(5) Uani 1 1 d . . . . .
H27 H 0.186396 0.328960 0.378170 0.036 Uiso 1 1 calc R U . . .
C28 C 0.1823(2) 0.22692(19) 0.45970(12) 0.0294(5) Uani 1 1 d . . . . .
H28 H 0.109173 0.263503 0.485101 0.035 Uiso 1 1 calc R U . . .
C29 C 0.2429(3) 0.1347(2) 0.48584(12) 0.0322(5) Uani 1 1 d . . . . .
H29 H 0.211351 0.107565 0.529326 0.039 Uiso 1 1 calc R U . . .
C30 C 0.3500(2) 0.08145(19) 0.44870(11) 0.0282(5) Uani 1 1 d . . . . .
H30 H 0.390957 0.017862 0.467071 0.034 Uiso 1 1 calc R U . . .
S1' S 0.88591(7) 0.64947(5) 0.13538(3) 0.03265(16) Uani 1 1 d . . . . .
O1' O 1.0160(2) 0.60178(16) 0.10986(11) 0.0500(5) Uani 1 1 d . . . . .
O2' O 0.8805(2) 0.75885(14) 0.15440(10) 0.0443(5) Uani 1 1 d . . . . .
O3' O 1.01947(17) 0.18509(12) 0.19639(8) 0.0303(4) Uani 1 1 d . . . . .
N1' N 0.8255(2) 0.57853(16) 0.20047(10) 0.0272(4) Uani 1 1 d . . . . .
H1' H 0.756(3) 0.609(2) 0.2186(13) 0.033(7) Uiso 1 1 d . . . . .
C1' C 0.7662(3) 0.6404(2) 0.07625(13) 0.0397(6) Uani 1 1 d . . . . .
C2' C 0.7974(4) 0.5784(3) 0.02289(16) 0.0686(10) Uani 1 1 d . . . . .
H2' H 0.884300 0.540155 0.017075 0.082 Uiso 1 1 calc R U . . .
C3' C 0.7001(6) 0.5725(4) -0.0225(2) 0.0967(16) Uani 1 1 d . . . . .
H3' H 0.721203 0.530462 -0.059720 0.116 Uiso 1 1 calc R U . . .
C4' C 0.5755(6) 0.6262(4) -0.0141(2) 0.0919(15) Uani 1 1 d . . . . .
H4' H 0.510003 0.621219 -0.045384 0.110 Uiso 1 1 calc R U . . .
C5' C 0.5433(4) 0.6873(4) 0.03896(19) 0.0795(12) Uani 1 1 d . . . . .
H5' H 0.455428 0.724245 0.044798 0.095 Uiso 1 1 calc R U . . .
C6' C 0.6399(4) 0.6952(3) 0.08439(16) 0.0582(9) Uani 1 1 d . . . . .
H6' H 0.618661 0.738513 0.121058 0.070 Uiso 1 1 calc R U . . .
C7' C 0.8313(2) 0.46131(17) 0.20375(11) 0.0244(5) Uani 1 1 d . . . . .
H7'A H 0.905443 0.436420 0.170182 0.029 Uiso 1 1 calc R U . . .
H7'B H 0.740450 0.433157 0.193999 0.029 Uiso 1 1 calc R U . . .
C8' C 0.8630(2) 0.41719(17) 0.27339(11) 0.0217(4) Uani 1 1 d . . . . .
C9' C 0.7516(2) 0.45544(17) 0.32511(11) 0.0238(5) Uani 1 1 d . . . . .
C10' C 0.6106(2) 0.43187(19) 0.33657(12) 0.0299(5) Uani 1 1 d . . . . .
H10' H 0.570630 0.380612 0.311731 0.036 Uiso 1 1 calc R U . . .
C11' C 0.5281(3) 0.4851(2) 0.38550(13) 0.0364(6) Uani 1 1 d . . . . .
H11' H 0.430776 0.470225 0.393855 0.044 Uiso 1 1 calc R U . . .
C12' C 0.5861(3) 0.5593(2) 0.42204(12) 0.0343(6) Uani 1 1 d . . . . .
H12' H 0.527637 0.595384 0.454695 0.041 Uiso 1 1 calc R U . . .
C13' C 0.7285(2) 0.58201(19) 0.41169(11) 0.0280(5) Uani 1 1 d . . . . .
H13' H 0.768400 0.632434 0.437123 0.034 Uiso 1 1 calc R U . . .
C14' C 0.8109(2) 0.52881(17) 0.36309(11) 0.0236(5) Uani 1 1 d . . . . .
C15' C 0.9628(2) 0.53357(17) 0.34215(11) 0.0219(4) Uani 1 1 d . . . . .
C16' C 0.9946(2) 0.46782(16) 0.29225(10) 0.0202(4) Uani 1 1 d . . . . .
C17' C 1.1288(2) 0.43633(17) 0.25677(10) 0.0206(4) Uani 1 1 d . . . . .
C18' C 1.2492(2) 0.49930(18) 0.25295(11) 0.0254(5) Uani 1 1 d . . . . .
H18' H 1.245179 0.565532 0.274020 0.031 Uiso 1 1 calc R U . . .
C19' C 1.3738(2) 0.46611(19) 0.21883(12) 0.0274(5) Uani 1 1 d . . . . .
H19' H 1.454245 0.510076 0.216524 0.033 Uiso 1 1 calc R U . . .
C20' C 1.3828(2) 0.36958(19) 0.18798(12) 0.0278(5) Uani 1 1 d . . . . .
H20' H 1.469199 0.347032 0.165181 0.033 Uiso 1 1 calc R U . . .
C21' C 1.2648(2) 0.30610(18) 0.19060(11) 0.0248(5) Uani 1 1 d . . . . .
H21' H 1.270472 0.240243 0.169106 0.030 Uiso 1 1 calc R U . . .
C22' C 1.1379(2) 0.33823(17) 0.22457(11) 0.0218(4) Uani 1 1 d . . . . .
C23' C 1.0140(2) 0.26625(17) 0.22788(11) 0.0232(5) Uani 1 1 d . . . . .
C24' C 0.8852(2) 0.29524(17) 0.27257(12) 0.0253(5) Uani 1 1 d . . . . .
H24C H 0.894685 0.265287 0.317925 0.030 Uiso 1 1 calc R U . . .
H24D H 0.802062 0.262444 0.257451 0.030 Uiso 1 1 calc R U . . .
C25' C 1.0556(2) 0.60329(17) 0.37455(11) 0.0226(5) Uani 1 1 d . . . . .
C26' C 1.0770(3) 0.70922(19) 0.35019(12) 0.0289(5) Uani 1 1 d . . . . .
H26' H 1.030906 0.736537 0.313674 0.035 Uiso 1 1 calc R U . . .
C27' C 1.1650(3) 0.77537(19) 0.37865(12) 0.0309(5) Uani 1 1 d . . . . .
H27' H 1.179393 0.847460 0.361347 0.037 Uiso 1 1 calc R U . . .
C28' C 1.2315(2) 0.7370(2) 0.43189(12) 0.0314(5) Uani 1 1 d . . . . .
H28' H 1.293491 0.781929 0.450631 0.038 Uiso 1 1 calc R U . . .
C29' C 1.2080(3) 0.6328(2) 0.45809(12) 0.0326(6) Uani 1 1 d . . . . .
H29' H 1.251659 0.607013 0.495662 0.039 Uiso 1 1 calc R U . . .
C30' C 1.1203(2) 0.56572(18) 0.42948(11) 0.0261(5) Uani 1 1 d . . . . .
H30' H 1.104674 0.494146 0.447477 0.031 Uiso 1 1 calc R U . . .

loop_
_atom_site_aniso_label
_atom_site_aniso_U_11
_atom_site_aniso_U_22
_atom_site_aniso_U_33
_atom_site_aniso_U_23
_atom_site_aniso_U_13
_atom_site_aniso_U_12
S1 0.0214(3) 0.0229(3) 0.0344(3) 0.0014(2) -0.0018(2) -0.0012(2)
O1 0.0351(10) 0.0202(8) 0.0528(11) 0.0034(7) -0.0015(8) -0.0018(7)
O2 0.0195(9) 0.0387(10) 0.0531(11) 0.0041(8) -0.0048(7) -0.0022(7)
O3 0.0237(9) 0.0190(8) 0.0541(11) -0.0063(7) -0.0048(7) -0.0019(7)
N1 0.0209(11) 0.0205(10) 0.0294(10) -0.0024(7) -0.0026(8) -0.0064(8)
C1 0.0410(15) 0.0375(14) 0.0305(13) 0.0054(11) -0.0065(11) 0.0033(12)
C2 0.058(2) 0.0495(18) 0.0404(16) 0.0080(13) 0.0083(14) -0.0013(15)
C3 0.088(3) 0.083(3) 0.0411(19) 0.0147(18) 0.0166(18) 0.010(2)
C4 0.132(4) 0.080(3) 0.0258(17) -0.0025(17) -0.001(2) 0.022(3)
C5 0.115(4) 0.073(3) 0.043(2) -0.0173(17) -0.023(2) -0.002(2)
C6 0.069(2) 0.0518(19) 0.0393(16) -0.0070(13) -0.0153(15) -0.0091(16)
C7 0.0190(11) 0.0183(11) 0.0303(12) -0.0045(8) -0.0013(9) -0.0033(8)
C8 0.0154(11) 0.0202(11) 0.0275(11) -0.0027(8) -0.0036(8) -0.0017(8)
C9 0.0196(11) 0.0210(11) 0.0225(11) 0.0001(8) -0.0024(8) -0.0042(8)
C10 0.0182(11) 0.0254(11) 0.0279(12) -0.0016(9) -0.0016(9) -0.0011(9)
C11 0.0184(12) 0.0321(13) 0.0321(13) 0.0001(10) -0.0050(9) -0.0053(9)
C12 0.0245(12) 0.0324(13) 0.0278(12) -0.0060(9) -0.0063(9) -0.0063(10)
C13 0.0231(12) 0.0272(12) 0.0248(11) -0.0039(9) -0.0005(9) -0.0030(9)
C14 0.0195(11) 0.0216(11) 0.0222(11) 0.0013(8) -0.0016(8) -0.0028(9)
C15 0.0182(11) 0.0202(11) 0.0229(11) 0.0017(8) -0.0020(8) -0.0029(8)
C16 0.0158(11) 0.0193(10) 0.0243(11) 0.0012(8) -0.0003(8) -0.0014(8)
C17 0.0169(11) 0.0225(11) 0.0222(11) 0.0020(8) 0.0002(8) -0.0049(8)
C18 0.0203(11) 0.0219(11) 0.0265(11) 0.0004(8) -0.0009(8) -0.0032(9)
C19 0.0165(11) 0.0304(12) 0.0309(12) 0.0028(9) -0.0038(9) -0.0021(9)
C20 0.0209(12) 0.0309(13) 0.0340(13) -0.0023(10) -0.0064(9) -0.0084(10)
C21 0.0248(12) 0.0227(11) 0.0335(13) -0.0028(9) -0.0028(9) -0.0063(9)
C22 0.0180(11) 0.0231(11) 0.0282(12) 0.0008(9) -0.0010(8) -0.0048(9)
C23 0.0199(12) 0.0207(11) 0.0307(12) 0.0018(9) 0.0017(9) -0.0039(9)
C24 0.0197(12) 0.0213(11) 0.0353(13) 0.0011(9) -0.0051(9) -0.0016(9)
C25 0.0170(11) 0.0201(11) 0.0268(11) -0.0033(8) -0.0039(8) -0.0032(8)
C26 0.0274(12) 0.0222(11) 0.0285(12) -0.0001(9) -0.0040(9) -0.0013(9)
C27 0.0315(14) 0.0225(12) 0.0391(14) -0.0061(10) -0.0109(10) 0.0037(10)
C28 0.0185(12) 0.0335(13) 0.0377(13) -0.0154(10) -0.0028(9) -0.0013(10)
C29 0.0282(13) 0.0401(14) 0.0271(12) -0.0018(10) 0.0026(10) -0.0049(11)
C30 0.0257(13) 0.0277(12) 0.0299(12) 0.0031(9) -0.0009(9) 0.0024(10)
S1' 0.0312(3) 0.0240(3) 0.0418(4) 0.0010(2) -0.0007(3) -0.0020(2)
O1' 0.0365(11) 0.0430(11) 0.0659(14) 0.0031(10) 0.0108(9) 0.0021(9)
O2' 0.0453(12) 0.0241(9) 0.0638(13) -0.0027(8) -0.0061(9) -0.0054(8)
O3' 0.0243(9) 0.0200(8) 0.0474(10) -0.0088(7) -0.0031(7) -0.0015(7)
N1' 0.0283(11) 0.0232(10) 0.0306(11) -0.0036(8) -0.0056(8) 0.0061(9)
C1' 0.0544(18) 0.0341(14) 0.0300(14) 0.0053(10) -0.0056(12) -0.0010(13)
C2' 0.091(3) 0.073(2) 0.0429(19) -0.0124(16) -0.0103(18) 0.018(2)
C3' 0.142(5) 0.108(4) 0.047(2) -0.023(2) -0.038(3) 0.022(3)
C4' 0.109(4) 0.125(4) 0.047(2) 0.006(2) -0.039(2) -0.013(3)
C5' 0.069(3) 0.117(4) 0.055(2) 0.009(2) -0.0275(19) 0.008(2)
C6' 0.057(2) 0.079(2) 0.0402(17) -0.0040(15) -0.0145(14) 0.0113(18)
C7' 0.0209(12) 0.0215(11) 0.0318(12) -0.0048(9) -0.0061(9) -0.0002(9)
C8' 0.0158(11) 0.0181(10) 0.0314(12) -0.0022(8) -0.0026(8) -0.0030(8)
C9' 0.0204(12) 0.0218(11) 0.0292(12) -0.0004(9) -0.0035(9) -0.0005(9)
C10' 0.0225(12) 0.0280(12) 0.0397(14) -0.0034(10) -0.0032(10) -0.0045(10)
C11' 0.0198(13) 0.0429(15) 0.0455(15) -0.0025(12) 0.0018(10) -0.0048(11)
C12' 0.0260(13) 0.0390(14) 0.0359(14) -0.0027(11) 0.0056(10) 0.0033(11)
C13' 0.0253(12) 0.0283(12) 0.0305(13) -0.0038(9) -0.0032(9) -0.0007(10)
C14' 0.0206(11) 0.0211(11) 0.0289(12) 0.0017(9) -0.0031(9) -0.0012(9)
C15' 0.0185(11) 0.0205(11) 0.0269(11) 0.0026(8) -0.0046(8) -0.0031(8)
C16' 0.0176(11) 0.0167(10) 0.0266(11) 0.0023(8) -0.0053(8) -0.0033(8)
C17' 0.0175(11) 0.0190(10) 0.0253(11) 0.0022(8) -0.0051(8) -0.0013(8)
C18' 0.0227(12) 0.0213(11) 0.0329(12) -0.0016(9) -0.0048(9) -0.0039(9)
C19' 0.0188(12) 0.0278(12) 0.0356(13) -0.0001(10) -0.0027(9) -0.0060(9)
C20' 0.0193(12) 0.0281(12) 0.0354(13) -0.0004(10) -0.0013(9) 0.0003(9)
C21' 0.0241(12) 0.0197(11) 0.0310(12) -0.0018(9) -0.0050(9) 0.0012(9)
C22' 0.0187(11) 0.0200(11) 0.0272(11) 0.0021(8) -0.0065(8) -0.0016(9)
C23' 0.0202(11) 0.0177(11) 0.0318(12) 0.0022(9) -0.0060(9) -0.0001(9)
C24' 0.0213(12) 0.0185(11) 0.0358(13) -0.0010(9) -0.0015(9) -0.0058(9)
C25' 0.0178(11) 0.0235(11) 0.0268(11) -0.0055(9) -0.0009(8) -0.0020(9)
C26' 0.0285(13) 0.0288(12) 0.0302(12) 0.0013(9) -0.0075(10) -0.0051(10)
C27' 0.0308(13) 0.0246(12) 0.0374(14) -0.0040(10) -0.0020(10) -0.0093(10)
C28' 0.0233(13) 0.0376(14) 0.0350(13) -0.0131(10) -0.0032(10) -0.0081(10)
C29' 0.0287(13) 0.0397(14) 0.0309(13) -0.0059(10) -0.0093(10) 0.0031(11)
C30' 0.0244(12) 0.0225(11) 0.0312(12) -0.0013(9) -0.0032(9) 0.0017(9)

loop_
_atom_type_symbol
_atom_type_description
_atom_type_scat_dispersion_real
_atom_type_scat_dispersion_imag
_atom_type_scat_source
C C 0.0033 0.0016 'International Tables Vol C Tables 4.2.6.8 and 6.1.1.4'
H H 0.0000 0.0000 'International Tables Vol C Tables 4.2.6.8 and 6.1.1.4'
N N 0.0061 0.0033 'International Tables Vol C Tables 4.2.6.8 and 6.1.1.4'
O O 0.0106 0.0060 'International Tables Vol C Tables 4.2.6.8 and 6.1.1.4'
S S 0.1246 0.1234 'International Tables Vol C Tables 4.2.6.8 and 6.1.1.4'

loop_
_geom_angle_atom_site_label_1
_geom_angle_atom_site_label_2
_geom_angle_atom_site_label_3
_geom_angle
_geom_angle_site_symmetry_1
_geom_angle_site_symmetry_3
_geom_angle_publ_flag
O2 S1 O1 120.21(11) . . ?
O2 S1 N1 107.70(11) . . ?
O1 S1 N1 105.44(10) . . ?
O2 S1 C1 106.80(12) . . ?
O1 S1 C1 108.31(12) . . ?
N1 S1 C1 107.87(11) . . ?
C7 N1 S1 121.06(15) . . ?
C7 N1 H1 114.0(19) . . ?
S1 N1 H1 114.2(19) . . ?
C6 C1 C2 120.2(3) . . ?
C6 C1 S1 119.6(2) . . ?
C2 C1 S1 120.1(2) . . ?
C1 C2 C3 118.8(3) . . ?
C1 C2 H2 120.6 . . ?
C3 C2 H2 120.6 . . ?
C4 C3 C2 120.7(4) . . ?
C4 C3 H3 119.7 . . ?
C2 C3 H3 119.7 . . ?
C3 C4 C5 120.8(3) . . ?
C3 C4 H4 119.6 . . ?
C5 C4 H4 119.6 . . ?
C4 C5 C6 119.7(4) . . ?
C4 C5 H5 120.1 . . ?
C6 C5 H5 120.1 . . ?
C5 C6 C1 119.8(3) . . ?
C5 C6 H6 120.1 . . ?
C1 C6 H6 120.1 . . ?
N1 C7 C8 112.56(17) . . ?
N1 C7 H7A 109.1 . . ?
C8 C7 H7A 109.1 . . ?
N1 C7 H7B 109.1 . . ?
C8 C7 H7B 109.1 . . ?
H7A C7 H7B 107.8 . . ?
C9 C8 C16 102.16(17) . . ?
C9 C8 C7 112.21(18) . . ?
C16 C8 C7 113.95(17) . . ?
C9 C8 C24 112.38(17) . . ?
C16 C8 C24 107.06(17) . . ?
C7 C8 C24 108.90(17) . . ?
C10 C9 C14 121.2(2) . . ?
C10 C9 C8 129.7(2) . . ?
C14 C9 C8 109.11(18) . . ?
C9 C10 C11 118.4(2) . . ?
C9 C10 H10 120.8 . . ?
C11 C10 H10 120.8 . . ?
C12 C11 C10 120.6(2) . . ?
C12 C11 H11 119.7 . . ?
C10 C11 H11 119.7 . . ?
C11 C12 C13 121.0(2) . . ?
C11 C12 H12 119.5 . . ?
C13 C12 H12 119.5 . . ?
C14 C13 C12 118.7(2) . . ?
C14 C13 H13 120.6 . . ?
C12 C13 H13 120.6 . . ?
C13 C14 C9 120.1(2) . . ?
C13 C14 C15 131.1(2) . . ?
C9 C14 C15 108.77(18) . . ?
C16 C15 C14 108.83(18) . . ?
C16 C15 C25 130.37(19) . . ?
C14 C15 C25 120.50(18) . . ?
C15 C16 C17 131.7(2) . . ?
C15 C16 C8 111.12(18) . . ?
C17 C16 C8 116.75(18) . . ?
C18 C17 C22 118.53(19) . . ?
C18 C17 C16 123.57(19) . . ?
C22 C17 C16 117.85(19) . . ?
C19 C18 C17 120.5(2) . . ?
C19 C18 H18 119.7 . . ?
C17 C18 H18 119.7 . . ?
C18 C19 C20 121.0(2) . . ?
C18 C19 H19 119.5 . . ?
C20 C19 H19 119.5 . . ?
C21 C20 C19 119.3(2) . . ?
C21 C20 H20 120.4 . . ?
C19 C20 H20 120.4 . . ?
C20 C21 C22 120.5(2) . . ?
C20 C21 H21 119.7 . . ?
C22 C21 H21 119.7 . . ?
C21 C22 C17 120.1(2) . . ?
C21 C22 C23 118.7(2) . . ?
C17 C22 C23 121.19(19) . . ?
O3 C23 C22 121.2(2) . . ?
O3 C23 C24 120.2(2) . . ?
C22 C23 C24 118.56(19) . . ?
C23 C24 C8 112.01(18) . . ?
C23 C24 H24A 109.2 . . ?
C8 C24 H24A 109.2 . . ?
C23 C24 H24B 109.2 . . ?
C8 C24 H24B 109.2 . . ?
H24A C24 H24B 107.9 . . ?
C30 C25 C26 118.1(2) . . ?
C30 C25 C15 119.53(19) . . ?
C26 C25 C15 122.3(2) . . ?
C27 C26 C25 120.8(2) . . ?
C27 C26 H26 119.6 . . ?
C25 C26 H26 119.6 . . ?
C28 C27 C26 120.4(2) . . ?
C28 C27 H27 119.8 . . ?
C26 C27 H27 119.8 . . ?
C29 C28 C27 119.7(2) . . ?
C29 C28 H28 120.2 . . ?
C27 C28 H28 120.2 . . ?
C28 C29 C30 120.1(2) . . ?
C28 C29 H29 120.0 . . ?
C30 C29 H29 120.0 . . ?
C29 C30 C25 121.0(2) . . ?
C29 C30 H30 119.5 . . ?
C25 C30 H30 119.5 . . ?
O1' S1' O2' 120.39(12) . . ?
O1' S1' N1' 108.05(11) . . ?
O2' S1' N1' 105.35(11) . . ?
O1' S1' C1' 107.92(13) . . ?
O2' S1' C1' 107.02(12) . . ?
N1' S1' C1' 107.51(12) . . ?
C7' N1' S1' 122.00(16) . . ?
C7' N1' H1' 119(2) . . ?
S1' N1' H1' 109.3(19) . . ?
C2' C1' C6' 120.0(3) . . ?
C2' C1' S1' 120.7(3) . . ?
C6' C1' S1' 119.3(2) . . ?
C1' C2' C3' 119.2(4) . . ?
C1' C2' H2' 120.4 . . ?
C3' C2' H2' 120.4 . . ?
C4' C3' C2' 120.6(4) . . ?
C4' C3' H3' 119.7 . . ?
C2' C3' H3' 119.7 . . ?
C3' C4' C5' 120.6(4) . . ?
C3' C4' H4' 119.7 . . ?
C5' C4' H4' 119.7 . . ?
C4' C5' C6' 119.6(4) . . ?
C4' C5' H5' 120.2 . . ?
C6' C5' H5' 120.2 . . ?
C1' C6' C5' 120.0(3) . . ?
C1' C6' H6' 120.0 . . ?
C5' C6' H6' 120.0 . . ?
N1' C7' C8' 110.30(17) . . ?
N1' C7' H7'A 109.6 . . ?
C8' C7' H7'A 109.6 . . ?
N1' C7' H7'B 109.6 . . ?
C8' C7' H7'B 109.6 . . ?
H7'A C7' H7'B 108.1 . . ?
C9' C8' C16' 102.33(17) . . ?
C9' C8' C24' 115.78(18) . . ?
C16' C8' C24' 109.07(17) . . ?
C9' C8' C7' 110.18(17) . . ?
C16' C8' C7' 110.58(18) . . ?
C24' C8' C7' 108.75(18) . . ?
C10' C9' C14' 120.6(2) . . ?
C10' C9' C8' 130.3(2) . . ?
C14' C9' C8' 108.99(19) . . ?
C9' C10' C11' 118.4(2) . . ?
C9' C10' H10' 120.8 . . ?
C11' C10' H10' 120.8 . . ?
C12' C11' C10' 121.0(2) . . ?
C12' C11' H11' 119.5 . . ?
C10' C11' H11' 119.5 . . ?
C11' C12' C13' 121.0(2) . . ?
C11' C12' H12' 119.5 . . ?
C13' C12' H12' 119.5 . . ?
C14' C13' C12' 118.1(2) . . ?
C14' C13' H13' 120.9 . . ?
C12' C13' H13' 120.9 . . ?
C13' C14' C9' 120.8(2) . . ?
C13' C14' C15' 130.6(2) . . ?
C9' C14' C15' 108.54(19) . . ?
C16' C15' C14' 108.95(19) . . ?
C16' C15' C25' 129.8(2) . . ?
C14' C15' C25' 121.21(19) . . ?
C15' C16' C17' 131.8(2) . . ?
C15' C16' C8' 110.78(19) . . ?
C17' C16' C8' 117.35(18) . . ?
C18' C17' C22' 118.3(2) . . ?
C18' C17' C16' 122.80(19) . . ?
C22' C17' C16' 118.88(19) . . ?
C19' C18' C17' 120.7(2) . . ?
C19' C18' H18' 119.6 . . ?
C17' C18' H18' 119.6 . . ?
C18' C19' C20' 120.9(2) . . ?
C18' C19' H19' 119.6 . . ?
C20' C19' H19' 119.6 . . ?
C19' C20' C21' 119.6(2) . . ?
C19' C20' H20' 120.2 . . ?
C21' C20' H20' 120.2 . . ?
C20' C21' C22' 120.5(2) . . ?
C20' C21' H21' 119.7 . . ?
C22' C21' H21' 119.7 . . ?
C21' C22' C17' 120.01(19) . . ?
C21' C22' C23' 118.99(19) . . ?
C17' C22' C23' 120.98(19) . . ?
O3' C23' C22' 120.7(2) . . ?
O3' C23' C24' 121.6(2) . . ?
C22' C23' C24' 117.63(19) . . ?
C23' C24' C8' 111.59(18) . . ?
C23' C24' H24C 109.3 . . ?
C8' C24' H24C 109.3 . . ?
C23' C24' H24D 109.3 . . ?
C8' C24' H24D 109.3 . . ?
H24C C24' H24D 108.0 . . ?
C26' C25' C30' 118.9(2) . . ?
C26' C25' C15' 119.40(19) . . ?
C30' C25' C15' 121.7(2) . . ?
C27' C26' C25' 120.6(2) . . ?
C27' C26' H26' 119.7 . . ?
C25' C26' H26' 119.7 . . ?
C28' C27' C26' 120.2(2) . . ?
C28' C27' H27' 119.9 . . ?
C26' C27' H27' 119.9 . . ?
C27' C28' C29' 119.9(2) . . ?
C27' C28' H28' 120.0 . . ?
C29' C28' H28' 120.0 . . ?
C28' C29' C30' 120.1(2) . . ?
C28' C29' H29' 119.9 . . ?
C30' C29' H29' 119.9 . . ?
C25' C30' C29' 120.2(2) . . ?
C25' C30' H30' 119.9 . . ?
C29' C30' H30' 119.9 . . ?

loop_
_geom_bond_atom_site_label_1
_geom_bond_atom_site_label_2
_geom_bond_distance
_geom_bond_site_symmetry_2
_geom_bond_publ_flag
S1 O2 1.4300(18) . ?
S1 O1 1.4350(17) . ?
S1 N1 1.621(2) . ?
S1 C1 1.760(3) . ?
O3 C23 1.226(3) . ?
N1 C7 1.465(3) . ?
N1 H1 0.83(3) . ?
C1 C6 1.387(4) . ?
C1 C2 1.390(4) . ?
C2 C3 1.393(5) . ?
C2 H2 0.9500 . ?
C3 C4 1.364(6) . ?
C3 H3 0.9500 . ?
C4 C5 1.373(6) . ?
C4 H4 0.9500 . ?
C5 C6 1.387(5) . ?
C5 H5 0.9500 . ?
C6 H6 0.9500 . ?
C7 C8 1.539(3) . ?
C7 H7A 0.9900 . ?
C7 H7B 0.9900 . ?
C8 C9 1.512(3) . ?
C8 C16 1.522(3) . ?
C8 C24 1.542(3) . ?
C9 C10 1.385(3) . ?
C9 C14 1.401(3) . ?
C10 C11 1.394(3) . ?
C10 H10 0.9500 . ?
C11 C12 1.388(3) . ?
C11 H11 0.9500 . ?
C12 C13 1.391(3) . ?
C12 H12 0.9500 . ?
C13 C14 1.389(3) . ?
C13 H13 0.9500 . ?
C14 C15 1.473(3) . ?
C15 C16 1.350(3) . ?
C15 C25 1.489(3) . ?
C16 C17 1.470(3) . ?
C17 C18 1.390(3) . ?
C17 C22 1.416(3) . ?
C18 C19 1.385(3) . ?
C18 H18 0.9500 . ?
C19 C20 1.393(3) . ?
C19 H19 0.9500 . ?
C20 C21 1.380(3) . ?
C20 H20 0.9500 . ?
C21 C22 1.399(3) . ?
C21 H21 0.9500 . ?
C22 C23 1.478(3) . ?
C23 C24 1.511(3) . ?
C24 H24A 0.9900 . ?
C24 H24B 0.9900 . ?
C25 C30 1.391(3) . ?
C25 C26 1.394(3) . ?
C26 C27 1.386(3) . ?
C26 H26 0.9500 . ?
C27 C28 1.381(4) . ?
C27 H27 0.9500 . ?
C28 C29 1.379(3) . ?
C28 H28 0.9500 . ?
C29 C30 1.389(3) . ?
C29 H29 0.9500 . ?
C30 H30 0.9500 . ?
S1' O1' 1.429(2) . ?
S1' O2' 1.4349(19) . ?
S1' N1' 1.609(2) . ?
S1' C1' 1.765(3) . ?
O3' C23' 1.226(3) . ?
N1' C7' 1.454(3) . ?
N1' H1' 0.82(3) . ?
C1' C2' 1.375(4) . ?
C1' C6' 1.376(4) . ?
C2' C3' 1.392(6) . ?
C2' H2' 0.9500 . ?
C3' C4' 1.355(6) . ?
C3' H3' 0.9500 . ?
C4' C5' 1.365(6) . ?
C4' H4' 0.9500 . ?
C5' C6' 1.390(5) . ?
C5' H5' 0.9500 . ?
C6' H6' 0.9500 . ?
C7' C8' 1.552(3) . ?
C7' H7'A 0.9900 . ?
C7' H7'B 0.9900 . ?
C8' C9' 1.507(3) . ?
C8' C16' 1.519(3) . ?
C8' C24' 1.527(3) . ?
C9' C10' 1.381(3) . ?
C9' C14' 1.401(3) . ?
C10' C11' 1.395(3) . ?
C10' H10' 0.9500 . ?
C11' C12' 1.383(4) . ?
C11' H11' 0.9500 . ?
C12' C13' 1.391(3) . ?
C12' H12' 0.9500 . ?
C13' C14' 1.390(3) . ?
C13' H13' 0.9500 . ?
C14' C15' 1.473(3) . ?
C15' C16' 1.350(3) . ?
C15' C25' 1.488(3) . ?
C16' C17' 1.463(3) . ?
C17' C18' 1.400(3) . ?
C17' C22' 1.417(3) . ?
C18' C19' 1.383(3) . ?
C18' H18' 0.9500 . ?
C19' C20' 1.386(3) . ?
C19' H19' 0.9500 . ?
C20' C21' 1.387(3) . ?
C20' H20' 0.9500 . ?
C21' C22' 1.396(3) . ?
C21' H21' 0.9500 . ?
C22' C23' 1.495(3) . ?
C23' C24' 1.503(3) . ?
C24' H24C 0.9900 . ?
C24' H24D 0.9900 . ?
C25' C26' 1.390(3) . ?
C25' C30' 1.392(3) . ?
C26' C27' 1.386(3) . ?
C26' H26' 0.9500 . ?
C27' C28' 1.376(3) . ?
C27' H27' 0.9500 . ?
C28' C29' 1.383(4) . ?
C28' H28' 0.9500 . ?
C29' C30' 1.393(3) . ?
C29' H29' 0.9500 . ?
C30' H30' 0.9500 . ?

loop_
_geom_hbond_atom_site_label_D
_geom_hbond_atom_site_label_H
_geom_hbond_atom_site_label_A
_geom_hbond_distance_DH
_geom_hbond_distance_HA
_geom_hbond_distance_DA
_geom_hbond_angle_DHA
_geom_hbond_site_symmetry_A
_geom_hbond_publ_flag
N1' H1' O3 0.82(3) 2.06(3) 2.874(3) 170(3) 1_565 yes
N1 H1 O3' 0.83(3) 2.13(3) 2.954(3) 175(3) . yes

loop_
_geom_torsion_atom_site_label_1
_geom_torsion_atom_site_label_2
_geom_torsion_atom_site_label_3
_geom_torsion_atom_site_label_4
_geom_torsion
_geom_torsion_site_symmetry_1
_geom_torsion_site_symmetry_2
_geom_torsion_site_symmetry_3
_geom_torsion_site_symmetry_4
_geom_torsion_publ_flag
O2 S1 N1 C7 50.6(2) . . . . ?
O1 S1 N1 C7 -179.86(17) . . . . ?
C1 S1 N1 C7 -64.3(2) . . . . ?
O2 S1 C1 C6 -25.9(2) . . . . ?
O1 S1 C1 C6 -156.7(2) . . . . ?
N1 S1 C1 C6 89.7(2) . . . . ?
O2 S1 C1 C2 155.5(2) . . . . ?
O1 S1 C1 C2 24.7(3) . . . . ?
N1 S1 C1 C2 -88.9(2) . . . . ?
C6 C1 C2 C3 -1.7(4) . . . . ?
S1 C1 C2 C3 176.9(2) . . . . ?
C1 C2 C3 C4 0.3(5) . . . . ?
C2 C3 C4 C5 1.2(6) . . . . ?
C3 C4 C5 C6 -1.3(6) . . . . ?
C4 C5 C6 C1 -0.1(5) . . . . ?
C2 C1 C6 C5 1.6(4) . . . . ?
S1 C1 C6 C5 -177.0(3) . . . . ?
S1 N1 C7 C8 -119.65(18) . . . . ?
N1 C7 C8 C9 -53.5(2) . . . . ?
N1 C7 C8 C16 62.0(2) . . . . ?
N1 C7 C8 C24 -178.53(17) . . . . ?
C16 C8 C9 C10 179.5(2) . . . . ?
C7 C8 C9 C10 -58.0(3) . . . . ?
C24 C8 C9 C10 65.1(3) . . . . ?
C16 C8 C9 C14 -1.0(2) . . . . ?
C7 C8 C9 C14 121.44(19) . . . . ?
C24 C8 C9 C14 -115.4(2) . . . . ?
C14 C9 C10 C11 0.7(3) . . . . ?
C8 C9 C10 C11 -179.9(2) . . . . ?
C9 C10 C11 C12 -0.1(3) . . . . ?
C10 C11 C12 C13 -0.6(4) . . . . ?
C11 C12 C13 C14 0.7(3) . . . . ?
C12 C13 C14 C9 -0.1(3) . . . . ?
C12 C13 C14 C15 178.1(2) . . . . ?
C10 C9 C14 C13 -0.6(3) . . . . ?
C8 C9 C14 C13 179.88(19) . . . . ?
C10 C9 C14 C15 -179.2(2) . . . . ?
C8 C9 C14 C15 1.3(2) . . . . ?
C13 C14 C15 C16 -179.4(2) . . . . ?
C9 C14 C15 C16 -1.0(2) . . . . ?
C13 C14 C15 C25 -5.1(3) . . . . ?
C9 C14 C15 C25 173.27(18) . . . . ?
C14 C15 C16 C17 172.7(2) . . . . ?
C25 C15 C16 C17 -0.8(4) . . . . ?
C14 C15 C16 C8 0.4(2) . . . . ?
C25 C15 C16 C8 -173.2(2) . . . . ?
C9 C8 C16 C15 0.4(2) . . . . ?
C7 C8 C16 C15 -120.9(2) . . . . ?
C24 C8 C16 C15 118.6(2) . . . . ?
C9 C8 C16 C17 -173.26(18) . . . . ?
C7 C8 C16 C17 65.5(2) . . . . ?
C24 C8 C16 C17 -55.0(2) . . . . ?
C15 C16 C17 C18 36.2(4) . . . . ?
C8 C16 C17 C18 -151.8(2) . . . . ?
C15 C16 C17 C22 -146.5(2) . . . . ?
C8 C16 C17 C22 25.6(3) . . . . ?
C22 C17 C18 C19 -0.9(3) . . . . ?
C16 C17 C18 C19 176.5(2) . . . . ?
C17 C18 C19 C20 -0.2(3) . . . . ?
C18 C19 C20 C21 0.9(3) . . . . ?
C19 C20 C21 C22 -0.5(3) . . . . ?
C20 C21 C22 C17 -0.6(3) . . . . ?
C20 C21 C22 C23 177.9(2) . . . . ?
C18 C17 C22 C21 1.3(3) . . . . ?
C16 C17 C22 C21 -176.3(2) . . . . ?
C18 C17 C22 C23 -177.1(2) . . . . ?
C16 C17 C22 C23 5.3(3) . . . . ?
C21 C22 C23 O3 -2.7(3) . . . . ?
C17 C22 C23 O3 175.7(2) . . . . ?
C21 C22 C23 C24 178.3(2) . . . . ?
C17 C22 C23 C24 -3.3(3) . . . . ?
O3 C23 C24 C8 152.8(2) . . . . ?
C22 C23 C24 C8 -28.3(3) . . . . ?
C9 C8 C24 C23 165.87(18) . . . . ?
C16 C8 C24 C23 54.5(2) . . . . ?
C7 C8 C24 C23 -69.2(2) . . . . ?
C16 C15 C25 C30 101.8(3) . . . . ?
C14 C15 C25 C30 -71.2(3) . . . . ?
C16 C15 C25 C26 -82.1(3) . . . . ?
C14 C15 C25 C26 105.0(2) . . . . ?
C30 C25 C26 C27 -0.2(3) . . . . ?
C15 C25 C26 C27 -176.5(2) . . . . ?
C25 C26 C27 C28 0.6(4) . . . . ?
C26 C27 C28 C29 -0.5(4) . . . . ?
C27 C28 C29 C30 0.1(4) . . . . ?
C28 C29 C30 C25 0.2(4) . . . . ?
C26 C25 C30 C29 -0.1(3) . . . . ?
C15 C25 C30 C29 176.2(2) . . . . ?
O1' S1' N1' C7' -41.7(2) . . . . ?
O2' S1' N1' C7' -171.62(18) . . . . ?
C1' S1' N1' C7' 74.5(2) . . . . ?
O1' S1' C1' C2' 10.7(3) . . . . ?
O2' S1' C1' C2' 141.6(3) . . . . ?
N1' S1' C1' C2' -105.7(3) . . . . ?
O1' S1' C1' C6' -170.0(2) . . . . ?
O2' S1' C1' C6' -39.1(3) . . . . ?
N1' S1' C1' C6' 73.6(3) . . . . ?
C6' C1' C2' C3' 0.2(6) . . . . ?
S1' C1' C2' C3' 179.5(3) . . . . ?
C1' C2' C3' C4' -0.6(7) . . . . ?
C2' C3' C4' C5' 0.2(8) . . . . ?
C3' C4' C5' C6' 0.6(7) . . . . ?
C2' C1' C6' C5' 0.5(5) . . . . ?
S1' C1' C6' C5' -178.8(3) . . . . ?
C4' C5' C6' C1' -0.9(6) . . . . ?
S1' N1' C7' C8' 142.37(17) . . . . ?
N1' C7' C8' C9' 58.7(2) . . . . ?
N1' C7' C8' C16' -53.7(2) . . . . ?
N1' C7' C8' C24' -173.46(18) . . . . ?
C16' C8' C9' C10' -176.2(2) . . . . ?
C24' C8' C9' C10' -57.7(3) . . . . ?
C7' C8' C9' C10' 66.2(3) . . . . ?
C16' C8' C9' C14' 6.4(2) . . . . ?
C24' C8' C9' C14' 124.8(2) . . . . ?
C7' C8' C9' C14' -111.3(2) . . . . ?
C14' C9' C10' C11' 1.8(3) . . . . ?
C8' C9' C10' C11' -175.4(2) . . . . ?
C9' C10' C11' C12' -0.4(4) . . . . ?
C10' C11' C12' C13' -0.9(4) . . . . ?
C11' C12' C13' C14' 0.7(4) . . . . ?
C12' C13' C14' C9' 0.8(3) . . . . ?
C12' C13' C14' C15' -178.2(2) . . . . ?
C10' C9' C14' C13' -2.0(3) . . . . ?
C8' C9' C14' C13' 175.71(19) . . . . ?
C10' C9' C14' C15' 177.2(2) . . . . ?
C8' C9' C14' C15' -5.1(2) . . . . ?
C13' C14' C15' C16' -179.4(2) . . . . ?
C9' C14' C15' C16' 1.5(2) . . . . ?
C13' C14' C15' C25' 0.3(4) . . . . ?
C9' C14' C15' C25' -178.75(19) . . . . ?
C14' C15' C16' C17' -175.0(2) . . . . ?
C25' C15' C16' C17' 5.3(4) . . . . ?
C14' C15' C16' C8' 2.8(2) . . . . ?
C25' C15' C16' C8' -177.0(2) . . . . ?
C9' C8' C16' C15' -5.6(2) . . . . ?
C24' C8' C16' C15' -128.7(2) . . . . ?
C7' C8' C16' C15' 111.8(2) . . . . ?
C9' C8' C16' C17' 172.54(17) . . . . ?
C24' C8' C16' C17' 49.4(2) . . . . ?
C7' C8' C16' C17' -70.1(2) . . . . ?
C15' C16' C17' C18' -23.7(4) . . . . ?
C8' C16' C17' C18' 158.6(2) . . . . ?
C15' C16' C17' C22' 156.5(2) . . . . ?
C8' C16' C17' C22' -21.1(3) . . . . ?
C22' C17' C18' C19' -0.3(3) . . . . ?
C16' C17' C18' C19' 180.0(2) . . . . ?
C17' C18' C19' C20' -0.4(3) . . . . ?
C18' C19' C20' C21' 0.9(3) . . . . ?
C19' C20' C21' C22' -0.6(3) . . . . ?
C20' C21' C22' C17' 0.0(3) . . . . ?
C20' C21' C22' C23' -178.3(2) . . . . ?
C18' C17' C22' C21' 0.5(3) . . . . ?
C16' C17' C22' C21' -179.74(19) . . . . ?
C18' C17' C22' C23' 178.77(19) . . . . ?
C16' C17' C22' C23' -1.5(3) . . . . ?
C21' C22' C23' O3' -6.6(3) . . . . ?
C17' C22' C23' O3' 175.1(2) . . . . ?
C21' C22' C23' C24' 171.56(19) . . . . ?
C17' C22' C23' C24' -6.7(3) . . . . ?
O3' C23' C24' C8' -146.0(2) . . . . ?
C22' C23' C24' C8' 35.9(3) . . . . ?
C9' C8' C24' C23' -169.98(18) . . . . ?
C16' C8' C24' C23' -55.3(2) . . . . ?
C7' C8' C24' C23' 65.4(2) . . . . ?
C16' C15' C25' C26' 90.4(3) . . . . ?
C14' C15' C25' C26' -89.4(3) . . . . ?
C16' C15' C25' C30' -90.6(3) . . . . ?
C14' C15' C25' C30' 89.7(3) . . . . ?
C30' C25' C26' C27' 2.1(3) . . . . ?
C15' C25' C26' C27' -178.8(2) . . . . ?
C25' C26' C27' C28' -0.5(4) . . . . ?
C26' C27' C28' C29' -1.5(4) . . . . ?
C27' C28' C29' C30' 1.9(4) . . . . ?
C26' C25' C30' C29' -1.8(3) . . . . ?
C15' C25' C30' C29' 179.2(2) . . . . ?
C28' C29' C30' C25' -0.2(4) . . . . ?
